data_4321296
loop_
_publ_author_name
'Hiroyasu Sugiyama'
'Md. Munkir Hossain'
'Yong-Shou Lin'
'Kazuko Matsumoto'

_publ_section_title
;
 Syntheses of Ketonated Disulfide-Bridged Diruthenium Complexes via C-H
 Bond Activation and C-S Bond Formation
;
_journal_name_full 'Inorganic Chemistry'
_journal_page_first 3948
_journal_page_last 3956
_journal_paper_doi 10.1021/ic0000855
_journal_volume 39
_journal_year 2000
_chemical_formula_moiety 'C28 H63 F18 N5 O13 P7 S2 Ru2 '
_chemical_formula_sum 'C28 H63 F18 N5 O13 P7 Ru2 S2'
_chemical_formula_weight 1502.88
_space_group_IT_number 2
_symmetry_cell_setting triclinic
_symmetry_Int_Tables_number 2
_symmetry_space_group_name_Hall '-P 1'
_symmetry_space_group_name_H-M 'P -1'
_cell_angle_alpha 119.15(2)
_cell_angle_beta 92.61(1)
_cell_angle_gamma 88.54(2)
_cell_formula_units_Z 2
_cell_length_a 23.000(5)
_cell_length_b 12.535(4)
_cell_length_c 12.341(3)
_cell_measurement_reflns_used 25
_cell_measurement_temperature 298.2
_cell_measurement_theta_max 15.0
_cell_measurement_theta_min 14.9
_cell_volume 3104.1(15)
_computing_cell_refinement 'MSC/AFC Diffractometer Control'
_computing_data_collection 'MSC/AFC Diffractometer Control'
_computing_data_reduction 'teXsan Ver. 1.10'
_computing_publication_material 'teXsan Ver. 1.10'
_computing_structure_refinement 'teXsan Ver. 1.10'
_computing_structure_solution 'DIRDIF94 (PATTY)'
_diffrn_measured_fraction_theta_full 0.8157
_diffrn_measured_fraction_theta_max 0.8157
_diffrn_measurement_device_type 'Rigaku AFC7R'
_diffrn_measurement_method \w-2\q
_diffrn_radiation_type 'Mo K\a'
_diffrn_radiation_wavelength 0.7107
_diffrn_reflns_av_R_equivalents 0.030
_diffrn_reflns_limit_h_max 29
_diffrn_reflns_limit_h_min -29
_diffrn_reflns_limit_k_max 14
_diffrn_reflns_limit_k_min -13
_diffrn_reflns_limit_l_max 0
_diffrn_reflns_limit_l_min -14
_diffrn_reflns_number 11630
_diffrn_reflns_theta_full 27.51
_diffrn_reflns_theta_max 27.51
_diffrn_standards_decay_% 7.50
_diffrn_standards_interval_count 150
_diffrn_standards_number 3
_exptl_absorpt_coefficient_mu 0.839
_exptl_absorpt_correction_T_max 0.999
_exptl_absorpt_correction_T_min 0.924
_exptl_absorpt_correction_type psi-scan
_exptl_absorpt_process_details '(North, Phillips & Mathews, 1968)'
_exptl_crystal_colour colorless
_exptl_crystal_density_diffrn 1.608
_exptl_crystal_density_method 'not measured'
_exptl_crystal_description prismatic
_exptl_crystal_size_max 0.200
_exptl_crystal_size_mid 0.200
_exptl_crystal_size_min 0.200
_refine_diff_density_max 0.75
_refine_diff_density_min -0.34
_refine_ls_extinction_method none
_refine_ls_goodness_of_fit_ref 1.877
_refine_ls_hydrogen_treatment noref
_refine_ls_number_parameters 745
_refine_ls_number_reflns 6042
_refine_ls_R_factor_gt 0.0584
_refine_ls_shift/su_max 2.3343
_refine_ls_structure_factor_coef F
_refine_ls_weighting_details 'w = 1/[\s^2^(Fo) + 0.00040|Fo|^2^]'
_refine_ls_weighting_scheme calc
_refine_ls_wR_factor_ref 0.0718
_reflns_number_gt 6042
_reflns_number_total 11630
_reflns_threshold_expression F^2^>3.0\s(F^2^)
_cod_data_source_file ic0000855_1.cif
_cod_data_source_block C28H63F18N5O13P7S2Ru2
_cod_original_cell_volume 3103(1)
_cod_original_sg_symbol_H-M 'P -1 '
_cod_original_formula_sum 'C28 H63 F18 N5 O13 P7 S2 Ru2 '
_cod_database_code 4321296

loop_
_symmetry_equiv_pos_as_xyz
x,y,z
-x,-y,-z

loop_
_atom_site_label
_atom_site_type_symbol
_atom_site_fract_x
_atom_site_fract_y
_atom_site_fract_z
_atom_site_U_iso_or_equiv
_atom_site_adp_type
_atom_site_occupancy
_atom_site_calc_flag
_atom_site_refinement_flags
_atom_site_disorder_assembly
_atom_site_disorder_group
Ru(1) Ru 0.64360(3) 0.36721(6) 0.70910(6) 0.0471(2) Uani 1.00 d . . .
Ru(2) Ru 0.85121(3) 0.61947(6) 0.75332(6) 0.0485(2) Uani 1.00 d . . .
S(1) S 0.7093(1) 0.4862(2) 0.6736(2) 0.0569(7) Uani 1.00 d . . .
S(2) S 0.7885(1) 0.4695(2) 0.7471(2) 0.0630(7) Uani 1.00 d . . .
P(1) P 0.5690(1) 0.4502(2) 0.6522(2) 0.0595(7) Uani 1.00 d . . .
P(2) P 0.6377(1) 0.4989(2) 0.9099(2) 0.0668(8) Uani 1.00 d . . .
P(3) P 0.9181(1) 0.4742(2) 0.6610(2) 0.0570(7) Uani 1.00 d . . .
P(4) P 0.8841(1) 0.6496(2) 0.9386(2) 0.0606(7) Uani 1.00 d . . .
P(5) P 0.5000 0.0000 1.0000 0.145(3) Uani 1.00 d S . .
P(6) P 0.0742(4) 0.0920(6) 0.5512(7) 0.099(2) Uani 0.50 d P . .
P(7) P 0.3449(2) 0.1664(3) 0.5233(4) 0.096(1) Uani 1.00 d . . .
P(8) P 0.8423(2) 0.1955(3) 0.0743(3) 0.088(1) Uani 1.00 d . . .
F(1) F 0.5015(8) 0.069(1) 1.1325(9) 0.330(7) Uani 1.00 d . . .
F(2) F 0.4719(8) 0.098(1) 0.982(1) 0.362(7) Uani 1.00 d . . .
F(3) F 0.4453(8) -0.043(2) 1.008(2) 0.57(1) Uani 1.00 d . . .
F(4) F 0.0995(7) 0.157(1) 0.471(1) 0.136(6) Uani 0.50 d P . .
F(5) F 0.069(2) 0.018(3) 0.447(3) 0.42(2) Uani 0.50 d P . .
F(6) F 0.034(1) 0.156(2) 0.538(3) 0.39(1) Uani 0.50 d P . .
F(7) F 0.094(1) 0.181(2) 0.662(1) 0.205(8) Uani 0.50 d P . .
F(8) F 0.1248(10) 0.048(2) 0.569(3) 0.28(1) Uani 0.50 d P . .
F(9) F 0.055(2) 0.040(2) 0.626(2) 0.27(1) Uani 0.50 d P . .
F(10) F 0.3874(5) 0.193(1) 0.452(1) 0.275(6) Uani 1.00 d . . .
F(11) F 0.3418(5) 0.2988(8) 0.620(1) 0.235(5) Uani 1.00 d . . .
F(12) F 0.2948(4) 0.1934(9) 0.4513(9) 0.195(4) Uani 1.00 d . . .
F(13) F 0.3443(5) 0.0376(8) 0.428(1) 0.272(5) Uani 1.00 d . . .
F(14) F 0.3947(5) 0.144(1) 0.588(1) 0.281(6) Uani 1.00 d . . .
F(15) F 0.3001(6) 0.144(1) 0.588(1) 0.272(6) Uani 1.00 d . . .
F(16) F 0.8398(5) 0.0624(7) -0.0474(8) 0.131(4) Uani 0.88 d P . .
F(17) F 0.8724(7) 0.236(1) -0.013(1) 0.186(6) Uani 0.76 d P . .
F(18) F 0.7819(7) 0.220(2) 0.030(2) 0.241(8) Uani 0.82 d P . .
F(19) F 0.8158(9) 0.141(1) 0.148(1) 0.247(7) Uani 0.87 d P . .
F(20) F 0.9026(5) 0.153(1) 0.101(1) 0.190(5) Uani 0.82 d P . .
F(21) F 0.8441(8) 0.3203(9) 0.188(1) 0.254(6) Uani 0.95 d P . .
F(22) F 0.888(2) 0.290(4) 0.124(4) 0.14(2) Uiso 0.21 d P . .
F(23) F 0.867(3) 0.149(4) 0.153(4) 0.07(1) Uiso 0.13 d P . .
F(24) F 0.787(4) 0.273(8) 0.151(8) 0.32(1) Uiso 0.22 d P . .
F(25) F 0.868(4) 0.134(8) -0.032(7) 0.12(2) Uiso 0.12 d P . .
F(26) F 0.792(2) 0.128(3) 0.053(4) 0.19(2) Uiso 0.32 d P . .
F(27) F 0.808(2) 0.261(4) 0.018(4) 0.15(1) Uiso 0.25 d P . .
O(1) O 0.6606(3) 0.2376(5) 0.5185(5) 0.064(2) Uani 1.00 d . . .
O(2) O 0.5500(3) 0.3731(6) 0.5078(6) 0.076(2) Uani 1.00 d . . .
O(3) O 0.5761(3) 0.5711(6) 0.6424(7) 0.086(2) Uani 1.00 d . . .
O(4) O 0.5119(3) 0.4623(6) 0.7233(6) 0.076(2) Uani 1.00 d . . .
O(5) O 0.6666(4) 0.6260(7) 0.9474(7) 0.121(3) Uani 1.00 d . . .
O(6) O 0.6766(4) 0.4723(8) 1.0003(7) 0.128(3) Uani 1.00 d . . .
O(7) O 0.5770(3) 0.5272(8) 0.9598(7) 0.127(3) Uani 1.00 d . . .
O(8) O 0.9409(3) 0.3908(5) 0.7171(6) 0.068(2) Uani 1.00 d . . .
O(9) O 0.8956(3) 0.3824(5) 0.5241(6) 0.079(2) Uani 1.00 d . . .
O(10) O 0.9776(3) 0.5231(6) 0.6460(6) 0.081(2) Uani 1.00 d . . .
O(11) O 0.8789(3) 0.5424(5) 0.9681(6) 0.081(2) Uani 1.00 d . . .
O(12) O 0.9525(3) 0.6759(7) 0.9539(7) 0.094(3) Uani 1.00 d . . .
O(13) O 0.8571(3) 0.7573(6) 1.0574(6) 0.091(2) Uani 1.00 d . . .
N(1) N 0.5871(3) 0.2451(6) 0.7151(6) 0.061(2) Uani 1.00 d . . .
N(2) N 0.7098(3) 0.2601(6) 0.7347(6) 0.060(2) Uani 1.00 d . . .
N(3) N 0.9054(3) 0.7564(6) 0.7699(6) 0.061(2) Uani 1.00 d . . .
N(4) N 0.7843(3) 0.7560(6) 0.8245(7) 0.061(2) Uani 1.00 d . . .
N(5) N 0.8229(3) 0.6023(6) 0.5789(7) 0.060(2) Uani 1.00 d . . .
C(1) C 0.7178(4) 0.3887(8) 0.5043(8) 0.069(3) Uani 1.00 d . . .
C(2) C 0.6947(5) 0.2591(9) 0.4599(8) 0.070(3) Uani 1.00 d . . .
C(3) C 0.7180(7) 0.161(1) 0.341(1) 0.112(5) Uani 1.00 d . . .
C(4) C 0.7697(8) 0.108(1) 0.383(2) 0.187(7) Uani 1.00 d . . .
C(5) C 0.6741(9) 0.066(1) 0.268(1) 0.178(7) Uani 1.00 d . . .
C(6) C 0.6853(5) 0.4418(10) 0.431(1) 0.096(4) Uani 1.00 d . . .
C(7) C 0.5260(6) 0.252(1) 0.456(1) 0.119(5) Uani 1.00 d . . .
C(8) C 0.5864(7) 0.684(1) 0.744(1) 0.127(5) Uani 1.00 d . . .
C(9) C 0.4592(5) 0.511(1) 0.696(1) 0.111(4) Uani 1.00 d . . .
C(10) C 0.6924(9) 0.714(1) 1.063(1) 0.185(7) Uani 1.00 d . . .
C(11) C 0.6609(10) 0.372(2) 1.021(1) 0.205(8) Uani 1.00 d . . .
C(12) C 0.5571(7) 0.622(1) 1.074(1) 0.154(6) Uani 1.00 d . . .
C(13) C 0.9076(5) 0.2967(9) 0.7169(10) 0.085(4) Uani 1.00 d . . .
C(14) C 0.9310(6) 0.284(1) 0.438(1) 0.110(5) Uani 1.00 d . . .
C(15) C 1.0335(6) 0.500(1) 0.672(2) 0.153(6) Uani 1.00 d . . .
C(16) C 0.8488(9) 0.537(1) 1.058(1) 0.188(7) Uani 1.00 d . . .
C(17) C 0.9887(6) 0.689(1) 1.052(1) 0.139(6) Uani 1.00 d . . .
C(18) C 0.8629(7) 0.8798(10) 1.087(1) 0.122(5) Uani 1.00 d . . .
C(19) C 0.5581(4) 0.1734(8) 0.7108(9) 0.066(3) Uani 1.00 d . . .
C(20) C 0.5202(5) 0.0801(9) 0.702(1) 0.097(4) Uani 1.00 d . . .
C(21) C 0.7420(4) 0.1894(8) 0.7266(8) 0.062(3) Uani 1.00 d . . .
C(22) C 0.7841(5) 0.0919(9) 0.711(1) 0.092(4) Uani 1.00 d . . .
C(23) C 0.9339(4) 0.8330(8) 0.7845(9) 0.068(3) Uani 1.00 d . . .
C(24) C 0.9718(6) 0.9371(9) 0.809(1) 0.108(4) Uani 1.00 d . . .
C(25) C 0.7481(4) 0.8266(8) 0.8479(8) 0.064(3) Uani 1.00 d . . .
C(26) C 0.7028(5) 0.9191(9) 0.878(1) 0.098(4) Uani 1.00 d . . .
C(27) C 0.8146(4) 0.6025(8) 0.4900(9) 0.068(3) Uani 1.00 d . . .
C(28) C 0.8046(5) 0.604(1) 0.3711(10) 0.103(4) Uani 1.00 d . . .
H(1) H 0.7579 0.3836 0.4880 0.0824 Uiso 1.00 calc . . .
H(2) H 0.7305 0.1953 0.2929 0.1324 Uiso 1.00 calc . . .
H(3) H 0.7881 0.0486 0.3105 0.2237 Uiso 1.00 calc . . .
H(4) H 0.7959 0.1734 0.4306 0.2237 Uiso 1.00 calc . . .
H(5) H 0.7564 0.0743 0.4292 0.2237 Uiso 1.00 calc . . .
H(6) H 0.6903 0.0050 0.1926 0.2108 Uiso 1.00 calc . . .
H(7) H 0.6414 0.1027 0.2454 0.2108 Uiso 1.00 calc . . .
H(8) H 0.6607 0.0304 0.3134 0.2108 Uiso 1.00 calc . . .
H(9) H 0.6915 0.3914 0.3456 0.1201 Uiso 1.00 calc . . .
H(10) H 0.6992 0.5218 0.4577 0.1201 Uiso 1.00 calc . . .
H(11) H 0.6448 0.4455 0.4458 0.1201 Uiso 1.00 calc . . .
H(12) H 0.4918 0.2553 0.4983 0.1427 Uiso 1.00 calc . . .
H(13) H 0.5170 0.2203 0.3706 0.1427 Uiso 1.00 calc . . .
H(14) H 0.5538 0.1998 0.4674 0.1427 Uiso 1.00 calc . . .
H(15) H 0.6225 0.6809 0.7858 0.1524 Uiso 1.00 calc . . .
H(16) H 0.5900 0.7434 0.7187 0.1524 Uiso 1.00 calc . . .
H(17) H 0.5561 0.7054 0.8004 0.1524 Uiso 1.00 calc . . .
H(18) H 0.4657 0.5911 0.7104 0.1370 Uiso 1.00 calc . . .
H(19) H 0.4469 0.4599 0.6121 0.1370 Uiso 1.00 calc . . .
H(20) H 0.4295 0.5130 0.7489 0.1370 Uiso 1.00 calc . . .
H(21) H 0.7245 0.6805 1.0846 0.2296 Uiso 1.00 calc . . .
H(22) H 0.7042 0.7835 1.0559 0.2296 Uiso 1.00 calc . . .
H(23) H 0.6639 0.7412 1.1252 0.2296 Uiso 1.00 calc . . .
H(24) H 0.6242 0.3854 1.0547 0.2525 Uiso 1.00 calc . . .
H(25) H 0.6620 0.2972 0.9452 0.2525 Uiso 1.00 calc . . .
H(26) H 0.6896 0.3670 1.0786 0.2525 Uiso 1.00 calc . . .
H(27) H 0.5763 0.6173 1.1407 0.1906 Uiso 1.00 calc . . .
H(28) H 0.5656 0.6994 1.0798 0.1906 Uiso 1.00 calc . . .
H(29) H 0.5163 0.6156 1.0768 0.1906 Uiso 1.00 calc . . .
H(30) H 0.8731 0.3309 0.7618 0.1020 Uiso 1.00 calc . . .
H(31) H 0.8974 0.2371 0.6345 0.1020 Uiso 1.00 calc . . .
H(32) H 0.9298 0.2589 0.7565 0.1020 Uiso 1.00 calc . . .
H(33) H 0.9419 0.2321 0.4698 0.1311 Uiso 1.00 calc . . .
H(34) H 0.9098 0.2404 0.3607 0.1311 Uiso 1.00 calc . . .
H(35) H 0.9651 0.3179 0.4242 0.1311 Uiso 1.00 calc . . .
H(36) H 1.0412 0.4147 0.6201 0.1832 Uiso 1.00 calc . . .
H(37) H 1.0593 0.5452 0.6510 0.1832 Uiso 1.00 calc . . .
H(38) H 1.0380 0.5218 0.7550 0.1832 Uiso 1.00 calc . . .
H(39) H 0.8640 0.5981 1.1381 0.2251 Uiso 1.00 calc . . .
H(40) H 0.8090 0.5536 1.0503 0.2251 Uiso 1.00 calc . . .
H(41) H 0.8535 0.4594 1.0522 0.2251 Uiso 1.00 calc . . .
H(42) H 0.9885 0.6139 1.0559 0.1687 Uiso 1.00 calc . . .
H(43) H 1.0272 0.7046 1.0399 0.1687 Uiso 1.00 calc . . .
H(44) H 0.9753 0.7529 1.1276 0.1687 Uiso 1.00 calc . . .
H(45) H 0.9032 0.8990 1.0949 0.1474 Uiso 1.00 calc . . .
H(46) H 0.8458 0.8898 1.0199 0.1474 Uiso 1.00 calc . . .
H(47) H 0.8443 0.9309 1.1604 0.1474 Uiso 1.00 calc . . .
H(48) H 0.4811 0.1071 0.7071 0.1157 Uiso 1.00 calc . . .
H(49) H 0.5253 0.0076 0.6252 0.1157 Uiso 1.00 calc . . .
H(50) H 0.5295 0.0635 0.7684 0.1157 Uiso 1.00 calc . . .
H(51) H 0.7640 0.0177 0.6843 0.1092 Uiso 1.00 calc . . .
H(52) H 0.8115 0.0825 0.6522 0.1092 Uiso 1.00 calc . . .
H(53) H 0.8038 0.1147 0.7891 0.1092 Uiso 1.00 calc . . .
H(54) H 0.9959 0.9581 0.8816 0.1338 Uiso 1.00 calc . . .
H(55) H 0.9959 0.9138 0.7402 0.1338 Uiso 1.00 calc . . .
H(56) H 0.9486 1.0049 0.8209 0.1338 Uiso 1.00 calc . . .
H(57) H 0.6941 0.9526 0.9638 0.1190 Uiso 1.00 calc . . .
H(58) H 0.7152 0.9804 0.8625 0.1190 Uiso 1.00 calc . . .
H(59) H 0.6683 0.8811 0.8290 0.1190 Uiso 1.00 calc . . .
H(60) H 0.8136 0.6836 0.3837 0.1213 Uiso 1.00 calc . . .
H(61) H 0.8284 0.5455 0.3098 0.1213 Uiso 1.00 calc . . .
H(62) H 0.7647 0.5874 0.3446 0.1213 Uiso 1.00 calc . . .

loop_
_atom_site_aniso_label
_atom_site_aniso_U_11
_atom_site_aniso_U_22
_atom_site_aniso_U_33
_atom_site_aniso_U_12
_atom_site_aniso_U_13
_atom_site_aniso_U_23
Ru(1) 0.0457(4) 0.0444(4) 0.0491(4) -0.0007(3) 0.0088(3) 0.0204(3)
Ru(2) 0.0452(4) 0.0488(4) 0.0539(4) -0.0031(3) 0.0042(3) 0.0264(3)
S(1) 0.050(1) 0.058(1) 0.065(1) -0.006(1) 0.003(1) 0.032(1)
S(2) 0.049(1) 0.065(1) 0.086(2) -0.008(1) -0.002(1) 0.046(1)
P(1) 0.051(2) 0.059(1) 0.074(2) 0.001(1) 0.009(1) 0.036(1)
P(2) 0.066(2) 0.071(2) 0.051(1) 0.004(1) 0.007(1) 0.020(1)
P(3) 0.056(2) 0.056(1) 0.059(1) 0.004(1) 0.005(1) 0.028(1)
P(4) 0.070(2) 0.058(1) 0.053(1) -0.007(1) 0.001(1) 0.027(1)
P(5) 0.199(7) 0.133(4) 0.097(4) 0.066(5) 0.040(4) 0.051(3)
P(6) 0.127(6) 0.078(4) 0.076(4) 0.041(4) 0.019(4) 0.027(3)
P(7) 0.082(2) 0.079(2) 0.127(3) -0.004(2) 0.007(2) 0.049(2)
P(8) 0.090(2) 0.076(2) 0.100(2) -0.011(2) -0.009(2) 0.044(2)
F(1) 0.63(3) 0.23(1) 0.117(7) 0.21(1) 0.14(1) 0.076(7)
F(2) 0.63(2) 0.270(9) 0.22(1) 0.32(1) 0.13(1) 0.151(7)
F(3) 0.34(2) 0.98(3) 0.73(2) -0.40(2) -0.29(2) 0.70(2)
F(4) 0.16(1) 0.16(1) 0.111(9) -0.085(10) -0.034(9) 0.086(8)
F(5) 0.72(8) 0.38(3) 0.20(2) 0.20(4) 0.04(4) 0.18(2)
F(6) 0.47(3) 0.38(2) 0.33(3) 0.37(2) 0.13(2) 0.20(2)
F(7) 0.34(3) 0.20(1) 0.067(9) -0.15(2) -0.03(1) 0.052(9)
F(8) 0.17(2) 0.45(2) 0.38(2) 0.19(2) 0.12(2) 0.33(2)
F(9) 0.49(5) 0.24(2) 0.18(1) -0.05(2) -0.03(2) 0.17(1)
F(10) 0.18(1) 0.38(1) 0.33(1) -0.034(10) 0.092(9) 0.21(1)
F(11) 0.19(1) 0.129(7) 0.27(1) 0.003(7) -0.061(9) 0.007(8)
F(12) 0.175(9) 0.223(9) 0.155(8) 0.066(7) -0.010(7) 0.072(7)
F(13) 0.169(9) 0.089(6) 0.37(2) 0.018(6) -0.01(1) -0.036(9)
F(14) 0.21(1) 0.31(1) 0.30(1) 0.085(9) -0.110(8) 0.148(9)
F(15) 0.24(1) 0.29(1) 0.40(1) 0.033(9) 0.14(1) 0.242(8)
F(16) 0.19(1) 0.077(5) 0.108(6) 0.002(6) 0.000(6) 0.033(4)
F(17) 0.25(2) 0.152(9) 0.19(1) -0.044(9) 0.048(10) 0.101(7)
F(18) 0.14(1) 0.26(2) 0.28(2) 0.08(1) -0.03(1) 0.12(1)
F(19) 0.36(2) 0.22(1) 0.241(10) 0.07(1) 0.17(1) 0.167(7)
F(20) 0.128(10) 0.22(1) 0.16(1) 0.056(8) -0.026(8) 0.059(9)
F(21) 0.32(2) 0.103(7) 0.19(1) 0.040(9) -0.07(1) -0.034(7)
O(1) 0.080(5) 0.057(3) 0.053(3) 0.001(3) 0.016(3) 0.025(3)
O(2) 0.063(4) 0.099(5) 0.072(4) -0.010(4) -0.008(3) 0.046(3)
O(3) 0.087(5) 0.063(4) 0.119(5) 0.004(4) 0.007(4) 0.053(3)
O(4) 0.046(4) 0.109(5) 0.087(4) 0.009(3) 0.014(3) 0.057(3)
O(5) 0.165(8) 0.092(5) 0.072(5) -0.059(5) 0.009(5) 0.011(4)
O(6) 0.167(9) 0.126(6) 0.078(5) 0.030(6) -0.007(6) 0.042(5)
O(7) 0.076(6) 0.177(8) 0.071(5) 0.013(5) 0.033(4) 0.013(5)
O(8) 0.062(4) 0.066(4) 0.079(4) 0.006(3) -0.001(3) 0.039(3)
O(9) 0.096(5) 0.069(4) 0.061(4) 0.017(4) 0.004(4) 0.023(3)
O(10) 0.056(4) 0.090(4) 0.113(5) 0.009(3) 0.026(4) 0.061(3)
O(11) 0.116(6) 0.074(4) 0.068(4) -0.008(4) 0.008(4) 0.046(3)
O(12) 0.083(5) 0.126(5) 0.089(5) -0.028(4) -0.028(4) 0.066(4)
O(13) 0.141(7) 0.065(4) 0.063(4) 0.009(4) 0.024(4) 0.027(3)
N(1) 0.070(5) 0.056(4) 0.062(4) 0.001(4) 0.009(4) 0.032(3)
N(2) 0.067(5) 0.057(4) 0.061(4) 0.002(4) 0.008(4) 0.033(3)
N(3) 0.062(5) 0.058(4) 0.064(5) -0.006(4) 0.006(4) 0.030(3)
N(4) 0.051(5) 0.054(4) 0.073(5) -0.003(4) 0.007(4) 0.026(4)
N(5) 0.056(5) 0.066(4) 0.060(4) -0.004(4) -0.004(4) 0.034(3)
C(1) 0.082(7) 0.072(6) 0.063(5) -0.007(5) 0.011(5) 0.039(4)
C(2) 0.088(8) 0.070(6) 0.046(5) 0.007(6) 0.003(5) 0.024(4)
C(3) 0.16(1) 0.085(8) 0.065(7) 0.025(8) 0.049(8) 0.016(6)
C(4) 0.21(2) 0.19(1) 0.16(1) 0.12(1) 0.11(1) 0.09(1)
C(5) 0.24(2) 0.14(1) 0.063(9) -0.03(1) 0.03(1) -0.024(9)
C(6) 0.084(8) 0.113(8) 0.122(8) -0.016(7) -0.013(7) 0.082(6)
C(7) 0.115(10) 0.133(10) 0.086(9) -0.067(8) -0.026(7) 0.035(7)
C(8) 0.15(1) 0.068(7) 0.14(1) 0.002(8) -0.011(10) 0.039(7)
C(9) 0.051(7) 0.163(10) 0.156(10) 0.022(7) 0.013(7) 0.106(7)
C(10) 0.26(2) 0.14(1) 0.09(1) -0.09(1) -0.01(1) 0.002(9)
C(11) 0.35(3) 0.19(1) 0.13(1) 0.09(2) 0.11(1) 0.114(9)
C(12) 0.16(1) 0.15(1) 0.11(1) 0.04(1) 0.064(10) 0.027(9)
C(13) 0.092(8) 0.072(6) 0.096(7) 0.005(6) -0.001(6) 0.046(5)
C(14) 0.15(1) 0.088(8) 0.072(8) 0.023(8) 0.013(8) 0.023(6)
C(15) 0.058(9) 0.22(1) 0.24(1) -0.025(9) -0.020(9) 0.169(10)
C(16) 0.36(2) 0.118(9) 0.131(9) 0.04(1) 0.11(1) 0.088(7)
C(17) 0.10(1) 0.19(1) 0.12(1) -0.010(9) -0.037(8) 0.069(9)
C(18) 0.18(1) 0.065(7) 0.100(9) 0.020(8) 0.004(9) 0.027(6)
C(19) 0.064(7) 0.064(6) 0.078(6) 0.001(5) 0.014(5) 0.041(4)
C(20) 0.087(8) 0.072(6) 0.147(9) -0.014(6) 0.024(7) 0.063(6)
C(21) 0.068(7) 0.063(5) 0.054(5) -0.004(5) 0.003(5) 0.028(4)
C(22) 0.091(9) 0.082(7) 0.103(8) 0.026(6) 0.010(7) 0.044(6)
C(23) 0.068(7) 0.062(6) 0.075(6) 0.000(5) 0.006(5) 0.035(5)
C(24) 0.116(10) 0.068(6) 0.131(10) -0.033(6) 0.026(8) 0.038(6)
C(25) 0.060(6) 0.060(5) 0.067(6) 0.002(5) 0.010(5) 0.027(4)
C(26) 0.081(8) 0.070(7) 0.122(9) 0.021(6) 0.014(7) 0.030(6)
C(27) 0.060(7) 0.072(6) 0.077(6) 0.012(5) 0.007(5) 0.041(5)
C(28) 0.104(10) 0.146(9) 0.084(7) 0.028(8) 0.011(7) 0.076(6)

loop_
_atom_type_symbol
_atom_type_description
_atom_type_scat_dispersion_real
_atom_type_scat_dispersion_imag
_atom_type_scat_source
C C 0.003 0.002
;International Tables for Crystallography
(1992, Vol. C, Tables 4.2.6.8 and 6.1.1.1)
;
H H 0.000 0.000
;International Tables for Crystallography
(1992, Vol. C, Table 6.1.1.2)
;
O O 0.011 0.006
;International Tables for Crystallography
(1992, Vol. C, Tables 4.2.6.8 and 6.1.1.1)
;
N N 0.006 0.003
;International Tables for Crystallography
(1992, Vol. C, Tables 4.2.6.8 and 6.1.1.1)
;
F F 0.017 0.010
;International Tables for Crystallography
(1992, Vol. C, Tables 4.2.6.8 and 6.1.1.1)
;
P P 0.102 0.094
;International Tables for Crystallography
(1992, Vol. C, Tables 4.2.6.8 and 6.1.1.1)
;
S S 0.125 0.123
;International Tables for Crystallography
(1992, Vol. C, Tables 4.2.6.8 and 6.1.1.1)
;
Ru Ru -1.259 0.836
;International Tables for Crystallography
(1992, Vol. C, Tables 4.2.6.8 and 6.1.1.1)
;

loop_
_geom_angle_atom_site_label_1
_geom_angle_atom_site_label_2
_geom_angle_atom_site_label_3
_geom_angle
_geom_angle_site_symmetry_1
_geom_angle_site_symmetry_2
_geom_angle_site_symmetry_3
_geom_angle_publ_flag
S(1) Ru(1) P(1) 90.15(9) . 1_555 1_555 yes
S(1) Ru(1) P(2) 94.34(9) . 1_555 1_555 yes
S(1) Ru(1) O(1) 82.2(2) . 1_555 1_555 yes
S(1) Ru(1) N(1) 172.2(2) . 1_555 1_555 yes
S(1) Ru(1) N(2) 93.9(2) . 1_555 1_555 yes
P(1) Ru(1) P(2) 94.2(1) . 1_555 1_555 yes
P(1) Ru(1) O(1) 91.9(2) . 1_555 1_555 yes
P(1) Ru(1) N(1) 89.8(2) . 1_555 1_555 yes
P(1) Ru(1) N(2) 170.0(2) . 1_555 1_555 yes
P(2) Ru(1) O(1) 173.0(2) . 1_555 1_555 yes
P(2) Ru(1) N(1) 93.5(2) . 1_555 1_555 yes
P(2) Ru(1) N(2) 94.6(2) . 1_555 1_555 yes
O(1) Ru(1) N(1) 89.9(2) . 1_555 1_555 yes
O(1) Ru(1) N(2) 79.6(2) . 1_555 1_555 yes
N(1) Ru(1) N(2) 84.9(3) . 1_555 1_555 yes
S(2) Ru(2) P(3) 88.86(9) . 1_555 1_555 yes
S(2) Ru(2) P(4) 87.46(9) . 1_555 1_555 yes
S(2) Ru(2) N(3) 176.6(2) . 1_555 1_555 yes
S(2) Ru(2) N(4) 91.5(2) . 1_555 1_555 yes
S(2) Ru(2) N(5) 96.6(2) . 1_555 1_555 yes
P(3) Ru(2) P(4) 90.36(10) . 1_555 1_555 yes
P(3) Ru(2) N(3) 93.1(2) . 1_555 1_555 yes
P(3) Ru(2) N(4) 174.5(2) . 1_555 1_555 yes
P(3) Ru(2) N(5) 90.5(2) . 1_555 1_555 yes
P(4) Ru(2) N(3) 89.8(2) . 1_555 1_555 yes
P(4) Ru(2) N(4) 95.2(2) . 1_555 1_555 yes
P(4) Ru(2) N(5) 175.9(2) . 1_555 1_555 yes
N(3) Ru(2) N(4) 86.8(3) . 1_555 1_555 yes
N(3) Ru(2) N(5) 86.2(3) . 1_555 1_555 yes
N(4) Ru(2) N(5) 83.9(3) . 1_555 1_555 yes
Ru(1) S(1) S(2) 106.6(1) . 1_555 1_555 yes
Ru(1) S(1) C(1) 99.9(3) . 1_555 1_555 yes
S(2) S(1) C(1) 103.0(3) . 1_555 1_555 yes
Ru(2) S(2) S(1) 107.9(1) . 1_555 1_555 yes
Ru(1) P(1) O(2) 113.7(3) . 1_555 1_555 yes
Ru(1) P(1) O(3) 122.1(3) . 1_555 1_555 yes
Ru(1) P(1) O(4) 113.1(3) . 1_555 1_555 yes
O(2) P(1) O(3) 91.7(4) . 1_555 1_555 yes
O(2) P(1) O(4) 104.8(4) . 1_555 1_555 yes
O(3) P(1) O(4) 108.4(4) . 1_555 1_555 yes
Ru(1) P(2) O(5) 112.5(3) . 1_555 1_555 yes
Ru(1) P(2) O(6) 116.6(3) . 1_555 1_555 yes
Ru(1) P(2) O(7) 116.2(3) . 1_555 1_555 yes
O(5) P(2) O(6) 95.4(5) . 1_555 1_555 yes
O(5) P(2) O(7) 106.4(5) . 1_555 1_555 yes
O(6) P(2) O(7) 107.5(5) . 1_555 1_555 yes
Ru(2) P(3) O(8) 122.1(3) . 1_555 1_555 yes
Ru(2) P(3) O(9) 109.1(3) . 1_555 1_555 yes
Ru(2) P(3) O(10) 113.9(3) . 1_555 1_555 yes
O(8) P(3) O(9) 105.3(3) . 1_555 1_555 yes
O(8) P(3) O(10) 99.7(4) . 1_555 1_555 yes
O(9) P(3) O(10) 105.1(4) . 1_555 1_555 yes
Ru(2) P(4) O(11) 118.1(3) . 1_555 1_555 yes
Ru(2) P(4) O(12) 109.6(3) . 1_555 1_555 yes
Ru(2) P(4) O(13) 118.2(3) . 1_555 1_555 yes
O(11) P(4) O(12) 103.4(4) . 1_555 1_555 yes
O(11) P(4) O(13) 100.5(4) . 1_555 1_555 yes
O(12) P(4) O(13) 105.3(4) . 1_555 1_555 yes
F(1) P(5) F(1) 180.0 . 1_555 2_657 yes
F(1) P(5) F(2) 94.9(7) . 1_555 1_555 yes
F(1) P(5) F(2) 85.1(7) . 1_555 2_657 yes
F(1) P(5) F(3) 86.8(10) . 1_555 1_555 yes
F(1) P(5) F(3) 93.2(10) . 1_555 2_657 yes
F(1) P(5) F(2) 85.1(7) . 2_657 1_555 yes
F(1) P(5) F(2) 94.9(7) . 2_657 2_657 yes
F(1) P(5) F(3) 93.2(10) . 2_657 1_555 yes
F(1) P(5) F(3) 86.8(10) . 2_657 2_657 yes
F(2) P(5) F(2) 180.0 . 1_555 2_657 yes
F(2) P(5) F(3) 90(1) . 1_555 1_555 yes
F(2) P(5) F(3) 89(1) . 1_555 2_657 yes
F(2) P(5) F(3) 89(1) . 2_657 1_555 yes
F(2) P(5) F(3) 90(1) . 2_657 2_657 yes
F(3) P(5) F(3) 180.0 . 1_555 2_657 yes
F(4) P(6) F(5) 74(2) . 1_555 1_555 yes
F(4) P(6) F(6) 71(1) . 1_555 1_555 yes
F(4) P(6) F(7) 94.5(10) . 1_555 1_555 yes
F(4) P(6) F(8) 97(1) . 1_555 1_555 yes
F(4) P(6) F(9) 176(1) . 1_555 1_555 yes
F(5) P(6) F(6) 90(2) . 1_555 1_555 yes
F(5) P(6) F(7) 165(2) . 1_555 1_555 yes
F(5) P(6) F(8) 94(2) . 1_555 1_555 yes
F(5) P(6) F(9) 107(2) . 1_555 1_555 yes
F(6) P(6) F(7) 95(1) . 1_555 1_555 yes
F(6) P(6) F(8) 165(2) . 1_555 1_555 yes
F(6) P(6) F(9) 109(2) . 1_555 1_555 yes
F(7) P(6) F(8) 76(1) . 1_555 1_555 yes
F(7) P(6) F(9) 82(1) . 1_555 1_555 yes
F(8) P(6) F(9) 81(1) . 1_555 1_555 yes
F(10) P(7) F(11) 91.7(7) . 1_555 1_555 yes
F(10) P(7) F(12) 88.8(7) . 1_555 1_555 yes
F(10) P(7) F(13) 90.1(8) . 1_555 1_555 yes
F(10) P(7) F(14) 87.7(8) . 1_555 1_555 yes
F(10) P(7) F(15) 175.6(9) . 1_555 1_555 yes
F(11) P(7) F(12) 87.3(6) . 1_555 1_555 yes
F(11) P(7) F(13) 176.7(7) . 1_555 1_555 yes
F(11) P(7) F(14) 92.1(7) . 1_555 1_555 yes
F(11) P(7) F(15) 87.6(7) . 1_555 1_555 yes
F(12) P(7) F(13) 90.1(7) . 1_555 1_555 yes
F(12) P(7) F(14) 176.5(8) . 1_555 1_555 yes
F(12) P(7) F(15) 86.7(7) . 1_555 1_555 yes
F(13) P(7) F(14) 90.7(7) . 1_555 1_555 yes
F(13) P(7) F(15) 90.4(8) . 1_555 1_555 yes
F(14) P(7) F(15) 96.7(9) . 1_555 1_555 yes
F(16) P(8) F(17) 84.5(6) . 1_555 1_555 yes
F(16) P(8) F(18) 87.1(8) . 1_555 1_555 yes
F(16) P(8) F(19) 89.2(6) . 1_555 1_555 yes
F(16) P(8) F(20) 84.8(6) . 1_555 1_555 yes
F(16) P(8) F(21) 179.5(8) . 1_555 1_555 yes
F(16) P(8) F(22) 131(1) . 1_555 1_555 yes
F(16) P(8) F(23) 93(1) . 1_555 1_555 yes
F(16) P(8) F(24) 125(3) . 1_555 1_555 yes
F(16) P(8) F(25) 40(4) . 1_555 1_555 yes
F(16) P(8) F(26) 63(1) . 1_555 1_555 yes
F(16) P(8) F(27) 96(1) . 1_555 1_555 yes
F(17) P(8) F(18) 89(1) . 1_555 1_555 yes
F(17) P(8) F(19) 173.1(7) . 1_555 1_555 yes
F(17) P(8) F(20) 89.0(9) . 1_555 1_555 yes
F(17) P(8) F(21) 95.5(9) . 1_555 1_555 yes
F(17) P(8) F(22) 59(1) . 1_555 1_555 yes
F(17) P(8) F(23) 130(2) . 1_555 1_555 yes
F(17) P(8) F(24) 118(3) . 1_555 1_555 yes
F(17) P(8) F(25) 46(4) . 1_555 1_555 yes
F(17) P(8) F(26) 129(1) . 1_555 1_555 yes
F(17) P(8) F(27) 59(1) . 1_555 1_555 yes
F(18) P(8) F(19) 93(1) . 1_555 1_555 yes
F(18) P(8) F(20) 171.9(8) . 1_555 1_555 yes
F(18) P(8) F(21) 92.4(9) . 1_555 1_555 yes
F(18) P(8) F(22) 120(2) . 1_555 1_555 yes
F(18) P(8) F(23) 139(2) . 1_555 1_555 yes
F(18) P(8) F(24) 48(3) . 1_555 1_555 yes
F(18) P(8) F(25) 100(3) . 1_555 1_555 yes
F(18) P(8) F(26) 53(1) . 1_555 1_555 yes
F(18) P(8) F(27) 32(1) . 1_555 1_555 yes
F(19) P(8) F(20) 87.4(10) . 1_555 1_555 yes
F(19) P(8) F(21) 90.7(9) . 1_555 1_555 yes
F(19) P(8) F(22) 124(1) . 1_555 1_555 yes
F(19) P(8) F(23) 46(2) . 1_555 1_555 yes
F(19) P(8) F(24) 67(3) . 1_555 1_555 yes
F(19) P(8) F(25) 126(4) . 1_555 1_555 yes
F(19) P(8) F(26) 48(1) . 1_555 1_555 yes
F(19) P(8) F(27) 124(2) . 1_555 1_555 yes
F(20) P(8) F(21) 95.7(7) . 1_555 1_555 yes
F(20) P(8) F(22) 64(1) . 1_555 1_555 yes
F(20) P(8) F(23) 41(2) . 1_555 1_555 yes
F(20) P(8) F(24) 138(3) . 1_555 1_555 yes
F(20) P(8) F(25) 72(3) . 1_555 1_555 yes
F(20) P(8) F(26) 122(1) . 1_555 1_555 yes
F(20) P(8) F(27) 148(2) . 1_555 1_555 yes
F(21) P(8) F(22) 49(1) . 1_555 1_555 yes
F(21) P(8) F(23) 86(1) . 1_555 1_555 yes
F(21) P(8) F(24) 53(3) . 1_555 1_555 yes
F(21) P(8) F(25) 139(4) . 1_555 1_555 yes
F(21) P(8) F(26) 116(1) . 1_555 1_555 yes
F(21) P(8) F(27) 83(1) . 1_555 1_555 yes
F(22) P(8) F(23) 88(2) . 1_555 1_555 yes
F(22) P(8) F(24) 101(3) . 1_555 1_555 yes
F(22) P(8) F(25) 91(4) . 1_555 1_555 yes
F(22) P(8) F(26) 165(2) . 1_555 1_555 yes
F(22) P(8) F(27) 92(2) . 1_555 1_555 yes
F(23) P(8) F(24) 102(4) . 1_555 1_555 yes
F(23) P(8) F(25) 105(4) . 1_555 1_555 yes
F(23) P(8) F(26) 90(2) . 1_555 1_555 yes
F(23) P(8) F(27) 166(2) . 1_555 1_555 yes
F(24) P(8) F(25) 149(5) . 1_555 1_555 yes
F(24) P(8) F(26) 65(3) . 1_555 1_555 yes
F(24) P(8) F(27) 64(3) . 1_555 1_555 yes
F(25) P(8) F(26) 102(4) . 1_555 1_555 yes
F(25) P(8) F(27) 87(4) . 1_555 1_555 yes
F(26) P(8) F(27) 85(2) . 1_555 1_555 yes
P(6) F(7) F(8) 51(1) . 1_555 1_555 yes
P(6) F(8) F(7) 52.1(10) . 1_555 1_555 yes
P(8) F(16) F(25) 54(4) . 1_555 1_555 yes
P(8) F(16) F(26) 51(1) . 1_555 1_555 yes
F(25) F(16) F(26) 103(4) . 1_555 1_555 yes
P(8) F(17) F(22) 57(1) . 1_555 1_555 yes
P(8) F(17) F(25) 54(3) . 1_555 1_555 yes
P(8) F(17) F(27) 57(1) . 1_555 1_555 yes
F(22) F(17) F(25) 95(4) . 1_555 1_555 yes
F(22) F(17) F(27) 89(2) . 1_555 1_555 yes
F(25) F(17) F(27) 91(4) . 1_555 1_555 yes
P(8) F(18) F(24) 67(3) . 1_555 1_555 yes
P(8) F(18) F(26) 56(1) . 1_555 1_555 yes
P(8) F(18) F(27) 70(3) . 1_555 1_555 yes
F(24) F(18) F(26) 75(4) . 1_555 1_555 yes
F(24) F(18) F(27) 97(5) . 1_555 1_555 yes
F(26) F(18) F(27) 124(4) . 1_555 1_555 yes
P(8) F(19) F(23) 62(2) . 1_555 1_555 yes
P(8) F(19) F(26) 59(1) . 1_555 1_555 yes
F(23) F(19) F(26) 114(3) . 1_555 1_555 yes
P(8) F(20) F(22) 55(1) . 1_555 1_555 yes
P(8) F(20) F(23) 63(3) . 1_555 1_555 yes
P(8) F(20) F(25) 47(2) . 1_555 1_555 yes
F(22) F(20) F(23) 95(3) . 1_555 1_555 yes
F(22) F(20) F(25) 74(3) . 1_555 1_555 yes
F(23) F(20) F(25) 102(4) . 1_555 1_555 yes
P(8) F(21) F(22) 64(1) . 1_555 1_555 yes
P(8) F(21) F(24) 66(3) . 1_555 1_555 yes
F(22) F(21) F(24) 127(4) . 1_555 1_555 yes
P(8) F(22) F(17) 63(1) . 1_555 1_555 yes
P(8) F(22) F(20) 59(1) . 1_555 1_555 yes
P(8) F(22) F(21) 66(2) . 1_555 1_555 yes
F(17) F(22) F(20) 88(2) . 1_555 1_555 yes
F(17) F(22) F(21) 111(3) . 1_555 1_555 yes
F(20) F(22) F(21) 103(3) . 1_555 1_555 yes
P(8) F(23) F(19) 70(3) . 1_555 1_555 yes
P(8) F(23) F(20) 74(3) . 1_555 1_555 yes
F(19) F(23) F(20) 141(5) . 1_555 1_555 yes
P(8) F(24) F(18) 63(3) . 1_555 1_555 yes
P(8) F(24) F(21) 59(3) . 1_555 1_555 yes
P(8) F(24) F(26) 50(2) . 1_555 1_555 yes
P(8) F(24) F(27) 54(3) . 1_555 1_555 yes
F(18) F(24) F(21) 108(6) . 1_555 1_555 yes
F(18) F(24) F(26) 52(3) . 1_555 1_555 yes
F(18) F(24) F(27) 30(2) . 1_555 1_555 yes
F(21) F(24) F(26) 108(5) . 1_555 1_555 yes
F(21) F(24) F(27) 80(4) . 1_555 1_555 yes
F(26) F(24) F(27) 73(4) . 1_555 1_555 yes
P(8) F(25) F(16) 84(5) . 1_555 1_555 yes
P(8) F(25) F(17) 78(4) . 1_555 1_555 yes
P(8) F(25) F(20) 60(3) . 1_555 1_555 yes
F(16) F(25) F(17) 146(8) . 1_555 1_555 yes
F(16) F(25) F(20) 98(6) . 1_555 1_555 yes
F(17) F(25) F(20) 97(5) . 1_555 1_555 yes
P(8) F(26) F(16) 65(1) . 1_555 1_555 yes
P(8) F(26) F(18) 69(2) . 1_555 1_555 yes
P(8) F(26) F(19) 72(2) . 1_555 1_555 yes
P(8) F(26) F(24) 63(3) . 1_555 1_555 yes
F(16) F(26) F(18) 96(2) . 1_555 1_555 yes
F(16) F(26) F(19) 104(3) . 1_555 1_555 yes
F(16) F(26) F(24) 127(4) . 1_555 1_555 yes
F(18) F(26) F(19) 123(3) . 1_555 1_555 yes
F(18) F(26) F(24) 51(3) . 1_555 1_555 yes
F(19) F(26) F(24) 74(3) . 1_555 1_555 yes
P(8) F(27) F(17) 62(2) . 1_555 1_555 yes
P(8) F(27) F(18) 77(4) . 1_555 1_555 yes
P(8) F(27) F(24) 60(3) . 1_555 1_555 yes
F(17) F(27) F(18) 133(5) . 1_555 1_555 yes
F(17) F(27) F(24) 118(4) . 1_555 1_555 yes
F(18) F(27) F(24) 51(4) . 1_555 1_555 yes
Ru(1) O(1) C(2) 121.8(6) . 1_555 1_555 yes
P(1) O(2) C(7) 121.2(7) . 1_555 1_555 yes
P(1) O(3) C(8) 123.2(8) . 1_555 1_555 yes
P(1) O(4) C(9) 120.6(7) . 1_555 1_555 yes
P(2) O(5) C(10) 129.9(10) . 1_555 1_555 yes
P(2) O(6) C(11) 118(1) . 1_555 1_555 yes
P(2) O(7) C(12) 130.3(9) . 1_555 1_555 yes
P(3) O(8) C(13) 124.0(6) . 1_555 1_555 yes
P(3) O(9) C(14) 122.3(7) . 1_555 1_555 yes
P(3) O(10) C(15) 130.7(8) . 1_555 1_555 yes
P(4) O(11) C(16) 129.4(8) . 1_555 1_555 yes
P(4) O(12) C(17) 126.2(8) . 1_555 1_555 yes
P(4) O(13) C(18) 121.9(8) . 1_555 1_555 yes
Ru(1) N(1) C(19) 175.2(7) . 1_555 1_555 yes
Ru(1) N(2) C(21) 167.4(7) . 1_555 1_555 yes
Ru(2) N(3) C(23) 176.8(8) . 1_555 1_555 yes
Ru(2) N(4) C(25) 171.5(8) . 1_555 1_555 yes
Ru(2) N(5) C(27) 170.6(8) . 1_555 1_555 yes
S(1) C(1) C(2) 110.7(6) . 1_555 1_555 yes
S(1) C(1) C(6) 111.5(7) . 1_555 1_555 yes
C(2) C(1) C(6) 108.6(8) . 1_555 1_555 yes
O(1) C(2) C(1) 122.2(8) . 1_555 1_555 yes
O(1) C(2) C(3) 121.9(9) . 1_555 1_555 yes
C(1) C(2) C(3) 115.9(9) . 1_555 1_555 yes
C(2) C(3) C(4) 103(1) . 1_555 1_555 yes
C(2) C(3) C(5) 112(1) . 1_555 1_555 yes
C(4) C(3) C(5) 111(1) . 1_555 1_555 yes
N(1) C(19) C(20) 178(1) . 1_555 1_555 yes
N(2) C(21) C(22) 177.9(10) . 1_555 1_555 yes
N(3) C(23) C(24) 178(1) . 1_555 1_555 yes
N(4) C(25) C(26) 178(1) . 1_555 1_555 yes
N(5) C(27) C(28) 178(1) . 1_555 1_555 yes

loop_
_geom_bond_atom_site_label_1
_geom_bond_atom_site_label_2
_geom_bond_distance
_geom_bond_site_symmetry_1
_geom_bond_site_symmetry_2
_geom_bond_publ_flag
Ru(1) S(1) 2.348(2) . . yes
Ru(1) P(1) 2.243(3) . . yes
Ru(1) P(2) 2.218(3) . . yes
Ru(1) O(1) 2.157(5) . . yes
Ru(1) N(1) 2.062(8) . . yes
Ru(1) N(2) 2.117(8) . . yes
Ru(2) S(2) 2.367(2) . . yes
Ru(2) P(3) 2.231(3) . . yes
Ru(2) P(4) 2.227(3) . . yes
Ru(2) N(3) 2.069(8) . . yes
Ru(2) N(4) 2.143(8) . . yes
Ru(2) N(5) 2.129(8) . . yes
S(1) S(2) 2.049(3) . . yes
S(1) C(1) 1.853(9) . . yes
P(1) O(2) 1.604(6) . . yes
P(1) O(3) 1.590(7) . . yes
P(1) O(4) 1.576(6) . . yes
P(2) O(5) 1.582(8) . . yes
P(2) O(6) 1.555(9) . . yes
P(2) O(7) 1.513(8) . . yes
P(3) O(8) 1.578(7) . . yes
P(3) O(9) 1.581(6) . . yes
P(3) O(10) 1.568(7) . . yes
P(4) O(11) 1.563(7) . . yes
P(4) O(12) 1.599(7) . . yes
P(4) O(13) 1.572(7) . . yes
P(5) F(1) 1.43(1) . . yes
P(5) F(1) 1.43(1) . 2_657 yes
P(5) F(2) 1.48(1) . . yes
P(5) F(2) 1.48(1) . 2_657 yes
P(5) F(3) 1.41(2) . . yes
P(5) F(3) 1.41(2) . 2_657 yes
P(6) F(4) 1.69(2) . . yes
P(6) F(5) 1.16(3) . . yes
P(6) F(6) 1.27(2) . . yes
P(6) F(7) 1.34(2) . . yes
P(6) F(8) 1.33(2) . . yes
P(6) F(9) 1.45(2) . . yes
P(7) F(10) 1.49(1) . . yes
P(7) F(11) 1.503(9) . . yes
P(7) F(12) 1.552(10) . . yes
P(7) F(13) 1.464(9) . . yes
P(7) F(14) 1.467(10) . . yes
P(7) F(15) 1.44(1) . . yes
P(8) F(16) 1.612(8) . . yes
P(8) F(17) 1.58(1) . . yes
P(8) F(18) 1.55(1) . . yes
P(8) F(19) 1.53(1) . . yes
P(8) F(20) 1.55(1) . . yes
P(8) F(21) 1.509(10) . . yes
P(8) F(22) 1.48(4) . . yes
P(8) F(23) 1.44(5) . . yes
P(8) F(24) 1.61(8) . . yes
P(8) F(25) 1.32(8) . . yes
P(8) F(26) 1.38(4) . . yes
P(8) F(27) 1.50(5) . . yes
F(7) F(8) 1.66(3) . . yes
F(16) F(25) 1.06(9) . . yes
F(16) F(26) 1.58(4) . . yes
F(17) F(22) 1.51(4) . . yes
F(17) F(25) 1.18(9) . . yes
F(17) F(27) 1.53(5) . . yes
F(18) F(24) 1.31(9) . . yes
F(18) F(26) 1.34(4) . . yes
F(18) F(27) 0.86(5) . . yes
F(19) F(23) 1.18(5) . . yes
F(19) F(26) 1.21(4) . . yes
F(20) F(22) 1.62(4) . . yes
F(20) F(23) 1.08(5) . . yes
F(20) F(25) 1.70(8) . . yes
F(21) F(22) 1.24(4) . . yes
F(21) F(24) 1.41(9) . . yes
F(24) F(26) 1.62(9) . . yes
F(24) F(27) 1.7(1) . . yes
O(1) C(2) 1.21(1) . . yes
O(2) C(7) 1.44(1) . . yes
O(3) C(8) 1.38(1) . . yes
O(4) C(9) 1.44(1) . . yes
O(5) C(10) 1.42(1) . . yes
O(6) C(11) 1.46(2) . . yes
O(7) C(12) 1.41(1) . . yes
O(8) C(13) 1.42(1) . . yes
O(9) C(14) 1.44(1) . . yes
O(10) C(15) 1.37(1) . . yes
O(11) C(16) 1.36(2) . . yes
O(12) C(17) 1.38(1) . . yes
O(13) C(18) 1.40(1) . . yes
N(1) C(19) 1.11(1) . . yes
N(2) C(21) 1.11(1) . . yes
N(3) C(23) 1.11(1) . . yes
N(4) C(25) 1.14(1) . . yes
N(5) C(27) 1.11(1) . . yes
C(1) C(2) 1.54(1) . . yes
C(1) C(6) 1.52(1) . . yes
C(2) C(3) 1.49(1) . . yes
C(3) C(4) 1.53(2) . . yes
C(3) C(5) 1.47(2) . . yes
C(19) C(20) 1.43(1) . . yes
C(21) C(22) 1.48(1) . . yes
C(23) C(24) 1.49(1) . . yes
C(25) C(26) 1.46(1) . . yes
C(27) C(28) 1.48(1) . . yes

loop_
_geom_contact_atom_site_label_1
_geom_contact_atom_site_label_2
_geom_contact_distance
_geom_contact_site_symmetry_1
_geom_contact_site_symmetry_2
_geom_contact_publ_flag
P(6) F(9) 3.52(3) . 2_556 ?
P(6) F(5) 3.60(5) . 2_556 ?
F(1) C(8) 3.37(2) . 2_667 ?
F(1) C(7) 3.53(2) . 1_556 ?
F(2) C(8) 3.45(2) . 2_667 ?
F(4) C(23) 3.27(2) . 2_666 ?
F(4) C(24) 3.41(2) . 2_666 ?
F(4) C(28) 3.44(2) . 2_666 ?
F(4) C(27) 3.46(2) . 2_666 ?
F(5) F(9) 2.93(6) . 2_556 ?
F(5) F(6) 3.32(6) . 2_556 ?
F(5) C(13) 3.49(4) . 2_656 ?
F(5) C(24) 3.55(3) . 2_666 ?
F(5) F(5) 3.6(1) . 2_556 ?
F(6) F(9) 3.04(4) . 2_556 ?
F(6) C(14) 3.34(3) . 1_455 ?
F(6) O(8) 3.44(2) . 1_455 ?
F(6) C(13) 3.59(3) . 1_455 ?
F(7) O(13) 3.30(2) . 2_667 ?
F(8) C(4) 3.29(3) . 2_656 ?
F(10) C(8) 3.53(2) . 2_666 ?
F(11) C(28) 3.54(2) . 2_666 ?
F(12) C(28) 3.35(1) . 2_666 ?
F(12) C(27) 3.38(1) . 2_666 ?
F(13) C(21) 3.21(1) . 2_656 ?
F(13) C(19) 3.26(1) . 2_656 ?
F(13) C(22) 3.37(2) . 2_656 ?
F(13) N(1) 3.47(1) . 2_656 ?
F(13) N(2) 3.49(1) . 2_656 ?
F(13) C(20) 3.52(2) . 2_656 ?
F(16) C(25) 3.35(1) . 1_544 ?
F(16) C(22) 3.37(1) . 1_554 ?
F(16) C(23) 3.40(1) . 1_544 ?
F(16) C(18) 3.43(2) . 1_544 ?
F(16) C(24) 3.52(2) . 1_544 ?
F(16) C(26) 3.52(2) . 1_544 ?
F(17) C(17) 3.47(2) . 2_766 ?
F(17) C(16) 3.48(2) . 1_554 ?
F(17) C(22) 3.54(2) . 1_554 ?
F(18) C(11) 3.36(2) . 1_554 ?
F(18) C(22) 3.45(2) . 1_554 ?
F(19) C(18) 3.15(2) . 1_544 ?
F(20) C(24) 3.41(2) . 2_766 ?
F(20) C(18) 3.48(2) . 1_544 ?
F(21) C(15) 3.48(2) . 2_766 ?
F(22) C(15) 3.15(4) . 2_766 ?
F(23) C(18) 3.06(5) . 1_544 ?
F(25) C(24) 3.32(8) . 1_544 ?
F(25) C(22) 3.45(8) . 1_554 ?
F(26) C(26) 3.18(4) . 1_544 ?
F(26) C(25) 3.52(4) . 1_544 ?
F(27) C(22) 3.34(4) . 1_554 ?
F(27) C(16) 3.41(5) . 1_554 ?
F(27) C(21) 3.53(5) . 1_554 ?
O(2) C(9) 3.46(1) . 2_666 ?
O(4) C(12) 3.60(2) . 2_667 ?
O(7) C(12) 3.55(2) . 2_667 ?
O(10) O(10) 3.56(1) . 2_766 ?
C(13) C(17) 3.57(2) . 2_767 ?
